data_1504694
loop_
_publ_author_name
'Minami, Yasunori'
'Kuniyasu, Hitoshi'
'Kambe, Nobuaki'

_publ_section_title
;
 One-pot syntheses of 2,3-dihydrothiopyran-4-one derivatives by
 Pd/Cu-catalyzed reactions of alpha,beta-unsaturated thioesters with
 propargyl alcohols.
;
_journal_issue 12
_journal_name_full 'Organic letters'
_journal_page_first 2469
_journal_page_last 2472
_journal_paper_doi 10.1021/ol800754w
_journal_volume 10
_journal_year 2008
_chemical_formula_moiety 'C15 H17 N O4 S '
_chemical_formula_sum 'C15 H17 N O4 S'
_chemical_formula_weight 307.36
_space_group_IT_number 14
_symmetry_cell_setting monoclinic
_symmetry_Int_Tables_number 14
_symmetry_space_group_name_Hall '-P 2yab'
_symmetry_space_group_name_H-M 'P 1 21/a 1'
_cell_angle_alpha 90
_cell_angle_beta 122.578(1)
_cell_angle_gamma 90
_cell_formula_units_Z 4
_cell_length_a 11.1771(4)
_cell_length_b 14.9463(5)
_cell_length_c 11.0961(6)
_cell_measurement_reflns_used 13422
_cell_measurement_temperature 274.2
_cell_measurement_theta_max 27.5
_cell_measurement_theta_min 2.2
_cell_volume 1562.01(12)
_computing_cell_refinement PROCESS-AUTO
_computing_data_collection PROCESS-AUTO
_computing_data_reduction 'teXsan Ver. 1.11'
_computing_publication_material 'teXsan Ver. 1.11'
_computing_structure_refinement 'teXsan Ver. 1.10'
_computing_structure_solution SIR92
_diffrn_detector_area_resol_mean 10.00
_diffrn_measured_fraction_theta_full 0.9994
_diffrn_measured_fraction_theta_max 0.9994
_diffrn_measurement_device_type 'Rigaku RAXIS-RAPID Imaging Plate'
_diffrn_measurement_method \w
_diffrn_radiation_type 'Mo K\a'
_diffrn_radiation_wavelength 0.7107
_diffrn_reflns_av_R_equivalents 0.035
_diffrn_reflns_limit_h_max 14
_diffrn_reflns_limit_h_min -12
_diffrn_reflns_limit_k_max 19
_diffrn_reflns_limit_k_min -19
_diffrn_reflns_limit_l_max 14
_diffrn_reflns_limit_l_min -14
_diffrn_reflns_number 14595
_diffrn_reflns_theta_full 27.48
_diffrn_reflns_theta_max 27.48
_exptl_absorpt_coefficient_mu 0.221
_exptl_absorpt_correction_T_max 0.925
_exptl_absorpt_correction_T_min 0.694
_exptl_absorpt_correction_type multi-scan
_exptl_absorpt_process_details '(Higashi, 1995)'
_exptl_crystal_colour yellow
_exptl_crystal_density_diffrn 1.307
_exptl_crystal_density_method 'not measured'
_exptl_crystal_description prism
_exptl_crystal_size_max 0.550
_exptl_crystal_size_mid 0.350
_exptl_crystal_size_min 0.350
_refine_diff_density_max 0.50
_refine_diff_density_min -0.31
_refine_ls_extinction_method none
_refine_ls_goodness_of_fit_ref 2.843
_refine_ls_hydrogen_treatment noref
_refine_ls_number_parameters 190
_refine_ls_number_reflns 2490
_refine_ls_R_factor_gt 0.0744
_refine_ls_shift/su_max 0.0805
_refine_ls_structure_factor_coef Fsqd
_refine_ls_weighting_details 'w = 1/[\s^2^(Fo^2^) + (0.05000(Max(Fo^2^,0) + 2Fc^2^)/3)^2^]'
_refine_ls_weighting_scheme calc
_refine_ls_wR_factor_ref 0.1844
_reflns_number_gt 2490
_reflns_number_total 3581
_reflns_threshold_expression F^2^>3.0\s(F^2^)
_cod_data_source_file ol800754w-file003.cif
_cod_data_source_block 1620
_cod_original_cell_volume 1562.0(1)
_cod_original_formula_sum 'C15 H17 N O4 S '
_cod_database_code 1504694

loop_
_symmetry_equiv_pos_as_xyz
x,y,z
1/2-x,1/2+y,-z
-x,-y,-z
1/2+x,1/2-y,z

loop_
_atom_site_label
_atom_site_type_symbol
_atom_site_fract_x
_atom_site_fract_y
_atom_site_fract_z
_atom_site_U_iso_or_equiv
_atom_site_adp_type
_atom_site_occupancy
_atom_site_calc_flag
S(1) S -0.94978(9) -0.34915(6) 0.4921(1) 0.0634(3) Uani 1.00 d
O(1) O -0.8367(2) -0.2220(2) 0.7219(2) 0.0554(6) Uani 1.00 d
O(5) O -0.7563(4) -0.4501(2) 1.2282(3) 0.0946(10) Uani 1.00 d
O(6) O -0.9841(3) -0.4336(2) 1.1109(3) 0.085(1) Uani 1.00 d
O(7) O -1.4040(2) -0.2926(2) 0.1997(3) 0.0881(9) Uani 1.00 d
N(2) N -0.8683(4) -0.4214(2) 1.1261(3) 0.0662(9) Uani 1.00 d
C(1) C -1.0462(3) -0.2563(2) 0.4863(3) 0.0445(7) Uani 1.00 d
C(2) C -0.9553(3) -0.1830(2) 0.5927(3) 0.0482(8) Uani 1.00 d
C(4) C -0.7292(3) -0.2913(2) 0.9428(4) 0.0574(9) Uani 1.00 d
C(5) C -0.9835(3) -0.3034(2) 0.7872(3) 0.0549(9) Uani 1.00 d
C(6) C -0.8827(4) -0.1314(2) 0.5304(4) 0.0584(9) Uani 1.00 d
C(7) C -0.8632(3) -0.3709(2) 1.0169(4) 0.0541(9) Uani 1.00 d
C(9) C -0.9870(3) -0.3529(2) 0.8903(4) 0.0539(9) Uani 1.00 d
C(10) C -0.7330(3) -0.3413(2) 1.0442(3) 0.0586(9) Uani 1.00 d
C(11) C -1.0368(4) -0.1181(2) 0.6301(4) 0.064(1) Uani 1.00 d
C(12) C -1.2786(4) -0.3082(3) 0.2778(4) 0.067(1) Uani 1.00 d
C(14) C -1.2153(6) -0.3913(5) 0.2637(9) 0.184(3) Uani 1.00 d
C(15) C -1.0813(6) -0.4058(4) 0.3373(6) 0.117(2) Uani 1.00 d
C(16) C -0.8545(3) -0.2716(2) 0.8144(3) 0.0495(8) Uani 1.00 d
C(17) C -1.1858(3) -0.2460(2) 0.3909(3) 0.0496(8) Uani 1.00 d
C(18) C -1.3161(7) -0.4468(5) 0.1341(8) 0.158(3) Uani 1.00 d
H(1) H -0.6390 -0.2699 0.9611 0.0693 Uiso 1.00 calc
H(2) H -1.0693 -0.2911 0.6976 0.0646 Uiso 1.00 calc
H(3) H -1.0761 -0.3749 0.8718 0.0655 Uiso 1.00 calc
H(4) H -0.6477 -0.3558 1.1333 0.0694 Uiso 1.00 calc
H(5) H -0.8264 -0.1709 0.5119 0.0697 Uiso 1.00 calc
H(6) H -0.9502 -0.1024 0.4431 0.0697 Uiso 1.00 calc
H(7) H -0.8197 -0.0864 0.5964 0.0697 Uiso 1.00 calc
H(8) H -0.9750 -0.0712 0.6896 0.0765 Uiso 1.00 calc
H(9) H -1.1139 -0.0922 0.5446 0.0765 Uiso 1.00 calc
H(10) H -1.0726 -0.1486 0.6790 0.0765 Uiso 1.00 calc
H(11) H -1.2277 -0.1911 0.3977 0.0593 Uiso 1.00 calc
H(12) H -1.4159 -0.4359 0.1007 0.1906 Uiso 1.00 calc
H(13) H -1.3030 -0.4273 0.0608 0.1906 Uiso 1.00 calc
H(14) H -1.3024 -0.5102 0.1453 0.1906 Uiso 1.00 calc
H(15) H -1.2319 -0.4307 0.3405 0.2450 Uiso 1.00 calc
H(16) H -1.0615 -0.3883 0.2627 0.1485 Uiso 1.00 calc
H(17) H -1.0583 -0.4678 0.3543 0.1485 Uiso 1.00 calc

loop_
_atom_site_aniso_label
_atom_site_aniso_U_11
_atom_site_aniso_U_22
_atom_site_aniso_U_33
_atom_site_aniso_U_12
_atom_site_aniso_U_13
_atom_site_aniso_U_23
S(1) 0.0469(4) 0.0584(5) 0.0747(7) 0.0077(4) 0.0259(4) -0.0003(5)
O(1) 0.0338(9) 0.074(1) 0.044(1) -0.0069(9) 0.0112(9) 0.011(1)
O(5) 0.110(2) 0.081(2) 0.058(2) -0.001(2) 0.022(2) 0.026(2)
O(6) 0.112(2) 0.083(2) 0.083(2) -0.012(2) 0.067(2) 0.006(2)
O(7) 0.043(1) 0.114(2) 0.065(2) -0.007(1) 0.001(1) -0.011(2)
N(2) 0.093(2) 0.051(2) 0.050(2) -0.003(2) 0.035(2) 0.001(1)
C(1) 0.040(1) 0.047(1) 0.043(2) 0.003(1) 0.021(1) 0.007(1)
C(2) 0.039(1) 0.055(2) 0.039(2) -0.002(1) 0.013(1) 0.006(1)
C(4) 0.038(1) 0.069(2) 0.047(2) -0.004(1) 0.011(1) 0.001(2)
C(5) 0.034(1) 0.070(2) 0.044(2) 0.000(1) 0.010(1) 0.008(2)
C(6) 0.057(2) 0.060(2) 0.049(2) -0.013(2) 0.023(2) 0.003(2)
C(7) 0.062(2) 0.050(2) 0.046(2) 0.000(1) 0.026(2) 0.001(1)
C(9) 0.046(2) 0.060(2) 0.053(2) 0.001(1) 0.025(2) 0.007(2)
C(10) 0.047(2) 0.065(2) 0.040(2) 0.004(1) 0.007(1) 0.006(2)
C(11) 0.059(2) 0.061(2) 0.059(2) -0.003(2) 0.024(2) -0.008(2)
C(12) 0.048(2) 0.081(2) 0.055(2) -0.005(2) 0.017(2) -0.005(2)
C(14) 0.069(3) 0.151(5) 0.214(8) 0.009(3) -0.002(4) -0.130(6)
C(15) 0.099(3) 0.105(4) 0.099(4) 0.030(3) 0.022(3) -0.042(3)
C(16) 0.039(1) 0.057(2) 0.039(2) -0.002(1) 0.013(1) 0.003(1)
C(17) 0.041(1) 0.055(2) 0.043(2) 0.000(1) 0.017(1) 0.003(1)
C(18) 0.118(4) 0.139(5) 0.146(6) -0.025(4) 0.026(4) -0.095(5)

loop_
_atom_type_symbol
_atom_type_description
_atom_type_scat_dispersion_real
_atom_type_scat_dispersion_imag
_atom_type_scat_source
C C 0.003 0.002
;International Tables for Crystallography
(1992, Vol. C, Tables 4.2.6.8 and 6.1.1.1)
;
H H 0.000 0.000
;International Tables for Crystallography
(1992, Vol. C, Table 6.1.1.2)
;
N N 0.006 0.003
;International Tables for Crystallography
(1992, Vol. C, Tables 4.2.6.8 and 6.1.1.1)
;
O O 0.011 0.006
;International Tables for Crystallography
(1992, Vol. C, Tables 4.2.6.8 and 6.1.1.1)
;
S S 0.125 0.123
;International Tables for Crystallography
(1992, Vol. C, Tables 4.2.6.8 and 6.1.1.1)
;

loop_
_geom_angle_atom_site_label_1
_geom_angle_atom_site_label_2
_geom_angle_atom_site_label_3
_geom_angle
_geom_angle_publ_flag
C(1) S(1) C(15) 99.9(2) yes
C(2) O(1) C(16) 122.4(2) yes
O(5) N(2) O(6) 123.4(3) yes
O(5) N(2) C(7) 118.2(3) yes
O(6) N(2) C(7) 118.4(3) yes
S(1) C(1) C(2) 113.8(2) yes
S(1) C(1) C(17) 123.7(2) yes
C(2) C(1) C(17) 122.3(3) yes
O(1) C(2) C(1) 110.4(2) yes
O(1) C(2) C(6) 103.0(2) yes
O(1) C(2) C(11) 110.3(3) yes
C(1) C(2) C(6) 107.9(3) yes
C(1) C(2) C(11) 114.7(2) yes
C(6) C(2) C(11) 110.0(3) yes
C(10) C(4) C(16) 119.9(3) yes
C(9) C(5) C(16) 119.5(3) yes
N(2) C(7) C(9) 119.1(3) yes
N(2) C(7) C(10) 119.3(3) yes
C(9) C(7) C(10) 121.6(3) yes
C(5) C(9) C(7) 119.5(3) yes
C(4) C(10) C(7) 119.1(3) yes
O(7) C(12) C(14) 121.5(4) yes
O(7) C(12) C(17) 120.5(4) yes
C(14) C(12) C(17) 117.9(3) yes
C(12) C(14) C(15) 122.5(4) yes
C(12) C(14) C(18) 114.1(5) yes
C(15) C(14) C(18) 122.0(5) yes
S(1) C(15) C(14) 128.0(4) yes
O(1) C(16) C(4) 114.3(3) yes
O(1) C(16) C(5) 125.2(3) yes
C(4) C(16) C(5) 120.4(3) yes
C(1) C(17) C(12) 126.5(3) yes

loop_
_geom_bond_atom_site_label_1
_geom_bond_atom_site_label_2
_geom_bond_distance
_geom_bond_publ_flag
S(1) C(1) 1.737(3) yes
S(1) C(15) 1.763(5) yes
O(1) C(2) 1.451(4) yes
O(1) C(16) 1.365(4) yes
O(5) N(2) 1.227(4) yes
O(6) N(2) 1.226(4) yes
O(7) C(12) 1.209(4) yes
N(2) C(7) 1.454(4) yes
C(1) C(2) 1.527(4) yes
C(1) C(17) 1.342(4) yes
C(2) C(6) 1.528(4) yes
C(2) C(11) 1.533(5) yes
C(4) C(10) 1.371(5) yes
C(4) C(16) 1.388(4) yes
C(5) C(9) 1.381(4) yes
C(5) C(16) 1.388(4) yes
C(7) C(9) 1.366(4) yes
C(7) C(10) 1.389(4) yes
C(12) C(14) 1.478(7) yes
C(12) C(17) 1.454(5) yes
C(14) C(15) 1.281(7) yes
C(14) C(18) 1.510(7) yes

loop_
_geom_contact_atom_site_label_1
_geom_contact_atom_site_label_2
_geom_contact_distance
_geom_contact_site_symmetry_2
O(1) C(9) 3.487(4) 4_545
O(5) C(17) 3.306(4) 4_546
O(5) C(6) 3.529(4) 2_347
O(6) O(6) 3.029(6) 3_347
O(6) N(2) 3.108(4) 3_347
O(6) C(9) 3.205(4) 3_347
O(6) C(15) 3.257(7) 1_556
O(6) C(7) 3.294(4) 3_347
O(6) O(7) 3.501(4) 4_546
O(7) C(4) 3.191(4) 1_454
O(7) C(10) 3.193(4) 1_454
O(7) C(7) 3.361(5) 4_444
O(7) N(2) 3.378(4) 4_444
N(2) C(17) 3.549(4) 4_546

loop_
_geom_torsion_atom_site_label_1
_geom_torsion_atom_site_label_2
_geom_torsion_atom_site_label_3
_geom_torsion_atom_site_label_4
_geom_torsion
_geom_torsion_publ_flag
S(1) C(1) C(2) O(1) -33.3(3) yes
S(1) C(1) C(2) C(6) 78.5(3) yes
S(1) C(1) C(2) C(11) -158.6(2) yes
S(1) C(1) C(17) C(12) -0.5(5) yes
S(1) C(15) C(14) C(12) 15(1) yes
S(1) C(15) C(14) C(18) -178.8(6) yes
O(1) C(2) C(1) C(17) 151.3(3) yes
O(1) C(16) C(4) C(10) -179.5(3) yes
O(1) C(16) C(5) C(9) 180.0(3) yes
O(5) N(2) C(7) C(9) 167.8(3) yes
O(5) N(2) C(7) C(10) -12.9(5) yes
O(6) N(2) C(7) C(9) -11.7(5) yes
O(6) N(2) C(7) C(10) 167.6(3) yes
O(7) C(12) C(14) C(15) 174.1(8) yes
O(7) C(12) C(14) C(18) 7(1) yes
O(7) C(12) C(17) C(1) 178.4(4) yes
N(2) C(7) C(9) C(5) 178.6(3) yes
N(2) C(7) C(10) C(4) -177.9(3) yes
C(1) S(1) C(15) C(14) -13.8(9) yes
C(1) C(2) O(1) C(16) -67.7(3) yes
C(1) C(17) C(12) C(14) -0.5(7) yes
C(2) O(1) C(16) C(4) -170.1(3) yes
C(2) O(1) C(16) C(5) 11.5(5) yes
C(2) C(1) S(1) C(15) -169.4(3) yes
C(2) C(1) C(17) C(12) 174.4(3) yes
C(4) C(10) C(7) C(9) 1.4(5) yes
C(4) C(16) C(5) C(9) 1.7(5) yes
C(5) C(9) C(7) C(10) -0.7(5) yes
C(5) C(16) C(4) C(10) -1.0(5) yes
C(6) C(2) O(1) C(16) 177.4(3) yes
C(6) C(2) C(1) C(17) -96.9(3) yes
C(7) C(9) C(5) C(16) -0.8(5) yes
C(7) C(10) C(4) C(16) -0.5(5) yes
C(11) C(2) O(1) C(16) 60.1(4) yes
C(11) C(2) C(1) C(17) 26.0(4) yes
C(15) S(1) C(1) C(17) 5.9(4) yes
C(15) C(14) C(12) C(17) -7(1) yes
C(17) C(12) C(14) C(18) -173.8(6) yes
C(17) C(12) C(14) C(18) -173.8(6) yes
